data_2215986
loop_
_publ_author_name
'Liu, Yin-Qiu'
'Zeng, Xi-Rui'
'Luo, Qiu-Yan'
'Xu, Ya-Ping'

_publ_section_title
;
 {2,2'-[<i>o</i>-Phenylenebis(nitrilomethylidyne)]diphenolato}manganese(II)
;
_journal_coeditor_code HG2322
_journal_issue 11
_journal_name_full 'Acta Crystallographica Section E'
_journal_page_first m2854
_journal_paper_doi 10.1107/S1600536807052993
_journal_volume 63
_journal_year 2007
_chemical_formula_iupac '[Mn (C20 H14 N2 O2)]'
_chemical_formula_moiety 'C20 H14 Mn N2 O2'
_chemical_formula_sum 'C20 H14 Mn N2 O2'
_chemical_formula_weight 369.27
_chemical_name_systematic
;
{2,2'-[o-Phenylenebis(nitrilomethylidyne)]diphenolato}manganese(II)
;
_space_group_IT_number 19
_symmetry_cell_setting orthorhombic
_symmetry_space_group_name_Hall 'P 2ac 2ab'
_symmetry_space_group_name_H-M 'P 21 21 21'
_atom_sites_solution_hydrogens geom
_atom_sites_solution_primary direct
_atom_sites_solution_secondary difmap
_audit_creation_method SHELXL-97
_cell_angle_alpha 90.00
_cell_angle_beta 90.00
_cell_angle_gamma 90.00
_cell_formula_units_Z 4
_cell_length_a 5.4676(6)
_cell_length_b 16.6244(19)
_cell_length_c 17.324(2)
_cell_measurement_reflns_used 3944
_cell_measurement_temperature 293(2)
_cell_measurement_theta_max 28.2748
_cell_measurement_theta_min 0.961503
_cell_volume 1574.7(3)
_computing_cell_refinement 'SAINT (Bruker, 1997)'
_computing_data_collection 'SMART (Bruker, 1997)'
_computing_data_reduction 'SAINT (Bruker, 1997)'
_computing_molecular_graphics 'SHELXTL (Siemens, 1996)'
_computing_publication_material 'SHELXTL (Siemens, 1996)'
_computing_structure_refinement 'SHELXL97 (Sheldrick, 1997)'
_computing_structure_solution 'SHELXS97 (Sheldrick, 1997)'
_diffrn_ambient_temperature 293(2)
_diffrn_measured_fraction_theta_full 1.000
_diffrn_measured_fraction_theta_max 1.000
_diffrn_measurement_device_type 'Bruker SMART CCD area-detector'
_diffrn_measurement_method '\f and \w'
_diffrn_radiation_monochromator graphite
_diffrn_radiation_source 'fine-focus sealed tube'
_diffrn_radiation_type MoK\a
_diffrn_radiation_wavelength 0.71073
_diffrn_reflns_av_R_equivalents 0.0458
_diffrn_reflns_av_sigmaI/netI 0.0784
_diffrn_reflns_limit_h_max 6
_diffrn_reflns_limit_h_min -6
_diffrn_reflns_limit_k_max 20
_diffrn_reflns_limit_k_min -20
_diffrn_reflns_limit_l_max 20
_diffrn_reflns_limit_l_min -20
_diffrn_reflns_number 9864
_diffrn_reflns_theta_full 25.50
_diffrn_reflns_theta_max 25.50
_diffrn_reflns_theta_min 1.70
_exptl_absorpt_coefficient_mu 0.854
_exptl_absorpt_correction_type none
_exptl_crystal_colour brown
_exptl_crystal_density_diffrn 1.558
_exptl_crystal_density_method 'not measured'
_exptl_crystal_description block
_exptl_crystal_F_000 756.0
_exptl_crystal_size_max 0.250
_exptl_crystal_size_mid 0.081
_exptl_crystal_size_min 0.065
_refine_diff_density_max 0.806
_refine_diff_density_min -0.374
_refine_ls_abs_structure_details 'Flack (1983)'
_refine_ls_abs_structure_Flack -0.13(5)
_refine_ls_extinction_coef 0.020(3)
_refine_ls_extinction_expression Fc^*^=kFc[1+0.001xFc^2^\l^3^/sin(2\q)]^-1/4^
_refine_ls_extinction_method 'SHELXL97 (Sheldrick, 1997)'
_refine_ls_goodness_of_fit_ref 1.056
_refine_ls_hydrogen_treatment constr
_refine_ls_matrix_type full
_refine_ls_number_parameters 227
_refine_ls_number_reflns 2930
_refine_ls_number_restraints 0
_refine_ls_restrained_S_all 1.056
_refine_ls_R_factor_all 0.0776
_refine_ls_R_factor_gt 0.0591
_refine_ls_shift/su_max 0.000
_refine_ls_shift/su_mean 0.000
_refine_ls_structure_factor_coef Fsqd
_refine_ls_weighting_details 'calc w=1/[\s^2^(Fo^2^)+(0.0556P)^2^+2.0762P] where P=(Fo^2^+2Fc^2^)/3'
_refine_ls_weighting_scheme calc
_refine_ls_wR_factor_gt 0.1453
_refine_ls_wR_factor_ref 0.1613
_reflns_number_gt 2298
_reflns_number_total 2930
_reflns_threshold_expression I>2\s(I)
_cod_data_source_file hg2322.cif
_cod_data_source_block I
_cod_depositor_comments
;
The following automatic conversions were performed:

'_symmetry_cell_setting' value 'Orthorhombic' changed to
'orthorhombic' according to
/home/saulius/struct/CIF-dictionaries/cif_core.dic dictionary named
'cif_core.dic' version 2.4.1 from 2010-06-29.

Automatic conversion script
Id: cif_fix_values 1715 2011-07-08 13:25:40Z adriana 
;
_cod_original_sg_symbol_H-M 'P 21 21 21 '
_cod_original_formula_sum 'C20 H14 Mn N2 O2 '
_cod_database_code 2215986
_cod_database_fobs_code 2215986

loop_
_symmetry_equiv_pos_as_xyz
'x, y, z'
'-x+1/2, -y, z+1/2'
'x+1/2, -y+1/2, -z'
'-x, y+1/2, -z+1/2'

loop_
_atom_site_type_symbol
_atom_site_label
_atom_site_fract_x
_atom_site_fract_y
_atom_site_fract_z
_atom_site_U_iso_or_equiv
_atom_site_adp_type
_atom_site_calc_flag
_atom_site_refinement_flags
_atom_site_occupancy
. . . . . . . . . .

loop_
_cod_entry_issue_id
_cod_entry_issue_origin
_cod_entry_issue_severity
_cod_entry_issue_description
_cod_entry_issue_author
_cod_entry_issue_date
1 original retraction
;
    This file does not describe any real compound and was retracted by
    the authors. The previously deposited coordinates can be reviewed
    in older revisions of this file or in the COD Subversion
    repository, svn://www.crystallography.net/cod/retracted/.

    The precise reasons for the retraction and other circumstances are
    extensively discussed in the Acta Cryst. E editorial:

    William T. A. Harrison, Jim Simpson and Matthias Weil, Acta
    Cryst. E 66 (2010) e1--e2

    http://journals.iucr.org/e/issues/2010/01/00/me0406/index.html
    http://journals.iucr.org/e/issues/2010/01/00/me0406/me0406.pdf
    doi:10.1107/S1600536809051757
    (http://dx.doi.org/10.1107/S1600536809051757)
;
'Saulius Gra\<zulis' 2010-03-20
